data_7211216
loop_
_publ_author_name
'Stefankiewicz, Artur R.'
'Harrowfield, Jack'
'Madalan, Augustin M.'
'Lehn, Jean-Marie'

_publ_section_title
;
 Tuning the planarity of [2 \\times 2] grids
;
_journal_issue 44
_journal_name_full CrystEngComm
_journal_page_first 9128
_journal_paper_doi 10.1039/c3ce41510d
_journal_volume 15
_journal_year 2013
_chemical_formula_sum 'C28 H27 N7 O2'
_chemical_formula_weight 493.57
_chemical_name_systematic
;
 ?
;
_space_group_IT_number 14
_symmetry_cell_setting monoclinic
_symmetry_space_group_name_Hall '-P 2ybc'
_symmetry_space_group_name_H-M 'P 1 21/c 1'
_atom_sites_solution_hydrogens geom
_atom_sites_solution_primary direct
_atom_sites_solution_secondary difmap
_audit_creation_method SHELXL-97
_cell_angle_alpha 90.00
_cell_angle_beta 92.778(3)
_cell_angle_gamma 90.00
_cell_formula_units_Z 4
_cell_length_a 7.6423(4)
_cell_length_b 29.0929(17)
_cell_length_c 11.6687(4)
_cell_measurement_reflns_used 8683
_cell_measurement_temperature 293(2)
_cell_measurement_theta_max 27.485
_cell_measurement_theta_min 0.998
_cell_volume 2591.3(2)
_computing_cell_refinement 'Denzo (Nonius B.V., 1998)'
_computing_data_collection 'Collect (Nonius B.V., 1998)'
_computing_data_reduction 'Denzo (Nonius B.V., 1998)'
_computing_structure_refinement 'SHELXL-97 (Sheldrick, 1997)'
_computing_structure_solution 'SHELXS-97 (Sheldrick, 1997)'
_diffrn_ambient_temperature 293(2)
_diffrn_measured_fraction_theta_full 0.992
_diffrn_measured_fraction_theta_max 0.992
_diffrn_measurement_device_type 'Kappa CCD'
_diffrn_measurement_method 'phi&omega scans'
_diffrn_radiation_monochromator graphite
_diffrn_radiation_source 'fine-focus sealed tube'
_diffrn_radiation_type MoK\a
_diffrn_radiation_wavelength 0.71073
_diffrn_reflns_av_R_equivalents 0.0587
_diffrn_reflns_av_sigmaI/netI 0.1157
_diffrn_reflns_limit_h_max 9
_diffrn_reflns_limit_h_min -9
_diffrn_reflns_limit_k_max 37
_diffrn_reflns_limit_k_min -34
_diffrn_reflns_limit_l_max 15
_diffrn_reflns_limit_l_min -15
_diffrn_reflns_number 10031
_diffrn_reflns_theta_full 27.48
_diffrn_reflns_theta_max 27.48
_diffrn_reflns_theta_min 1.88
_exptl_absorpt_coefficient_mu 0.084
_exptl_absorpt_correction_type none
_exptl_crystal_colour colorless
_exptl_crystal_density_diffrn 1.265
_exptl_crystal_density_meas ?
_exptl_crystal_density_method 'not measured'
_exptl_crystal_description prism
_exptl_crystal_F_000 1040
_exptl_crystal_size_max 0.3
_exptl_crystal_size_mid 0.2
_exptl_crystal_size_min 0.15
_refine_diff_density_max 0.207
_refine_diff_density_min -0.236
_refine_diff_density_rms 0.044
_refine_ls_extinction_method none
_refine_ls_goodness_of_fit_ref 0.929
_refine_ls_hydrogen_treatment constr
_refine_ls_matrix_type full
_refine_ls_number_parameters 339
_refine_ls_number_reflns 5887
_refine_ls_number_restraints 0
_refine_ls_restrained_S_all 0.929
_refine_ls_R_factor_all 0.1971
_refine_ls_R_factor_gt 0.0680
_refine_ls_shift/su_max 0.001
_refine_ls_shift/su_mean 0.000
_refine_ls_structure_factor_coef Fsqd
_refine_ls_weighting_details 'calc w=1/[\s^2^(Fo^2^)+(0.0791P)^2^+0.0000P] where P=(Fo^2^+2Fc^2^)/3'
_refine_ls_weighting_scheme calc
_refine_ls_wR_factor_gt 0.1357
_refine_ls_wR_factor_ref 0.1798
_reflns_number_gt 2302
_reflns_number_total 5887
_reflns_threshold_expression >2sigma(I)
_cod_data_source_file c3ce41510d.txt
_cod_data_source_block as29
_cod_depositor_comments
;
The following automatic conversions were performed:

'_symmetry_cell_setting' value 'Monoclinic' changed to 'monoclinic'
according to /home/saulius/struct/CIF-dictionaries/cif_core.dic
dictionary named 'cif_core.dic' version 2.4.2 from 2011-04-26.

Automatic conversion script
Id: cif_fix_values 1891 2012-01-12 08:04:46Z andrius 

The following automatic conversions were performed:

'_exptl_crystal_density_meas' value 'not measured' was changed to '?'
- the value is perceived as not measured.

Automatic conversion script
Id: cif_fix_values 3008 2015-01-20 13:52:24Z robertas 
;
_cod_original_sg_symbol_H-M P21/c
_cod_database_code 7211216

loop_
_symmetry_equiv_pos_as_xyz
'x, y, z'
'-x, y+1/2, -z+1/2'
'-x, -y, -z'
'x, -y-1/2, z-1/2'

loop_
_atom_site_label
_atom_site_type_symbol
_atom_site_fract_x
_atom_site_fract_y
_atom_site_fract_z
_atom_site_U_iso_or_equiv
_atom_site_adp_type
_atom_site_occupancy
_atom_site_symmetry_multiplicity
_atom_site_calc_flag
_atom_site_refinement_flags
C1 C 0.1737(3) 0.55095(10) 0.0992(2) 0.0550(7) Uani 1 1 d .
C1S C 1.1173(7) 0.24449(19) 0.3171(6) 0.1345(18) Uani 1 1 d .
C2 C 0.1044(4) 0.59460(10) 0.1045(2) 0.0685(8) Uani 1 1 d .
H2 H 0.0917 0.6086 0.1753 0.082 Uiso 1 1 calc R
C2S C 1.0673(6) 0.26460(17) 0.2098(4) 0.1473(18) Uani 1 1 d .
H2S1 H 0.9636 0.2827 0.2174 0.221 Uiso 1 1 calc R
H2S2 H 1.0443 0.2408 0.1541 0.221 Uiso 1 1 calc R
H2S3 H 1.1603 0.2839 0.1853 0.221 Uiso 1 1 calc R
C3 C 0.0538(4) 0.61747(10) 0.0046(3) 0.0739(9) Uani 1 1 d .
H3 H 0.0096 0.6472 0.0081 0.089 Uiso 1 1 calc R
C4 C 0.0685(4) 0.59650(11) -0.0999(3) 0.0727(9) Uani 1 1 d .
H4 H 0.0326 0.6118 -0.1670 0.087 Uiso 1 1 calc R
C5 C 0.1361(3) 0.55303(10) -0.1050(2) 0.0582(7) Uani 1 1 d .
H5 H 0.1439 0.5390 -0.1762 0.070 Uiso 1 1 calc R
C6 C 0.1936(3) 0.52928(9) -0.00652(18) 0.0457(6) Uani 1 1 d .
C7 C 0.2670(3) 0.48371(9) -0.01689(18) 0.0481(7) Uani 1 1 d .
H7 H 0.2688 0.4698 -0.0885 0.058 Uiso 1 1 calc R
C8 C 0.3954(4) 0.39461(9) -0.04463(17) 0.0600(8) Uani 1 1 d .
H8A H 0.2787 0.3928 -0.0787 0.090 Uiso 1 1 calc R
H8B H 0.4406 0.3641 -0.0322 0.090 Uiso 1 1 calc R
H8C H 0.4690 0.4110 -0.0950 0.090 Uiso 1 1 calc R
C9 C 0.4673(3) 0.40018(9) 0.16464(18) 0.0452(6) Uani 1 1 d .
C10 C 0.5184(3) 0.42730(9) 0.25822(17) 0.0465(6) Uani 1 1 d .
H10 H 0.5003 0.4589 0.2584 0.056 Uiso 1 1 calc R
C11 C 0.5980(3) 0.40466(9) 0.35144(18) 0.0458(6) Uani 1 1 d .
C12 C 0.5608(3) 0.33617(9) 0.26052(18) 0.0471(6) Uani 1 1 d .
C13 C 0.5810(3) 0.28554(9) 0.2616(2) 0.0504(7) Uani 1 1 d .
C14 C 0.5316(4) 0.25952(9) 0.1657(2) 0.0602(7) Uani 1 1 d .
H14 H 0.4867 0.2742 0.0998 0.072 Uiso 1 1 calc R
C15 C 0.5477(4) 0.21259(10) 0.1665(2) 0.0702(8) Uani 1 1 d .
H15 H 0.5149 0.1957 0.1012 0.084 Uiso 1 1 calc R
C16 C 0.6122(4) 0.19041(10) 0.2634(2) 0.0741(9) Uani 1 1 d .
H16 H 0.6223 0.1586 0.2641 0.089 Uiso 1 1 calc R
C17 C 0.6617(4) 0.21539(10) 0.3592(2) 0.0725(9) Uani 1 1 d .
H17 H 0.7054 0.2004 0.4249 0.087 Uiso 1 1 calc R
C18 C 0.6468(4) 0.26274(10) 0.3584(2) 0.0618(8) Uani 1 1 d .
H18 H 0.6814 0.2794 0.4236 0.074 Uiso 1 1 calc R
C19 C 0.7190(4) 0.40575(9) 0.55360(18) 0.0617(8) Uani 1 1 d .
H19A H 0.8415 0.4111 0.5706 0.093 Uiso 1 1 calc R
H19B H 0.6980 0.3733 0.5464 0.093 Uiso 1 1 calc R
H19C H 0.6525 0.4179 0.6145 0.093 Uiso 1 1 calc R
C20 C 0.7565(3) 0.49926(9) 0.51510(19) 0.0507(7) Uani 1 1 d .
H20 H 0.7875 0.4857 0.5853 0.061 Uiso 1 1 calc R
C21 C 0.7849(3) 0.54828(9) 0.49912(18) 0.0469(6) Uani 1 1 d .
C22 C 0.8543(4) 0.57444(10) 0.5906(2) 0.0631(8) Uani 1 1 d .
H22 H 0.8839 0.5601 0.6600 0.076 Uiso 1 1 calc R
C23 C 0.8797(4) 0.62071(11) 0.5804(2) 0.0782(9) Uani 1 1 d .
H23 H 0.9258 0.6376 0.6425 0.094 Uiso 1 1 calc R
C24 C 0.8368(4) 0.64226(10) 0.4778(3) 0.0796(9) Uani 1 1 d .
H24 H 0.8524 0.6738 0.4710 0.096 Uiso 1 1 calc R
C25 C 0.7709(4) 0.61722(10) 0.3851(2) 0.0720(9) Uani 1 1 d .
H25 H 0.7441 0.6319 0.3156 0.086 Uiso 1 1 calc R
C26 C 0.7446(3) 0.57064(9) 0.3951(2) 0.0557(7) Uani 1 1 d .
N1 N 0.3298(3) 0.46235(7) 0.07274(15) 0.0471(5) Uani 1 1 d .
N1S N 1.1548(7) 0.2309(2) 0.4053(5) 0.193(2) Uani 1 1 d .
N2 N 0.3922(3) 0.41869(7) 0.06467(14) 0.0506(6) Uani 1 1 d .
N3 N 0.4898(3) 0.35467(7) 0.16421(15) 0.0502(6) Uani 1 1 d .
N4 N 0.6167(3) 0.35901(7) 0.35508(15) 0.0487(5) Uani 1 1 d .
N5 N 0.6660(3) 0.42843(7) 0.44668(14) 0.0506(6) Uani 1 1 d .
N6 N 0.6887(3) 0.47451(7) 0.43261(14) 0.0492(6) Uani 1 1 d .
O1 O 0.2227(3) 0.52948(7) 0.19976(13) 0.0793(7) Uani 1 1 d .
H1 H 0.2659 0.5044 0.1859 0.119 Uiso 1 1 calc R
O2 O 0.6772(3) 0.54751(6) 0.30210(13) 0.0807(7) Uani 1 1 d .
H2A H 0.6672 0.5202 0.3182 0.121 Uiso 1 1 calc R

loop_
_atom_site_aniso_label
_atom_site_aniso_U_11
_atom_site_aniso_U_22
_atom_site_aniso_U_33
_atom_site_aniso_U_23
_atom_site_aniso_U_13
_atom_site_aniso_U_12
C1 0.0572(18) 0.0555(19) 0.0513(16) -0.0016(13) -0.0070(12) 0.0026(15)
C1S 0.097(4) 0.146(5) 0.162(5) 0.029(4) 0.025(3) -0.002(3)
C2 0.073(2) 0.056(2) 0.0752(19) -0.0136(15) -0.0068(15) 0.0051(17)
C2S 0.131(4) 0.185(5) 0.127(4) -0.005(4) 0.022(3) 0.017(4)
C3 0.068(2) 0.049(2) 0.103(2) 0.0097(18) -0.0065(18) 0.0022(16)
C4 0.081(2) 0.063(2) 0.073(2) 0.0183(17) -0.0040(16) 0.0014(18)
C5 0.0641(19) 0.0573(19) 0.0529(16) 0.0109(13) 0.0005(13) -0.0041(16)
C6 0.0416(16) 0.0480(17) 0.0471(14) 0.0013(12) -0.0008(11) -0.0070(13)
C7 0.0482(17) 0.0569(19) 0.0389(13) -0.0009(12) -0.0001(11) -0.0035(14)
C8 0.073(2) 0.063(2) 0.0438(14) -0.0099(13) -0.0035(12) 0.0057(16)
C9 0.0441(16) 0.0491(17) 0.0419(14) 0.0015(12) -0.0014(11) 0.0031(13)
C10 0.0508(16) 0.0431(16) 0.0452(14) -0.0025(11) -0.0018(11) 0.0032(13)
C11 0.0457(16) 0.0506(18) 0.0411(14) -0.0009(12) 0.0032(11) 0.0001(14)
C12 0.0466(16) 0.0461(17) 0.0489(15) -0.0008(13) 0.0047(12) 0.0019(13)
C13 0.0542(17) 0.0476(17) 0.0501(15) -0.0010(13) 0.0087(12) -0.0008(14)
C14 0.078(2) 0.0478(18) 0.0550(16) 0.0001(13) 0.0061(13) -0.0010(16)
C15 0.100(2) 0.048(2) 0.0636(18) -0.0059(15) 0.0082(16) -0.0039(18)
C16 0.103(3) 0.0452(19) 0.075(2) 0.0001(16) 0.0210(18) 0.0050(18)
C17 0.100(3) 0.052(2) 0.0657(19) 0.0104(15) 0.0072(16) 0.0156(18)
C18 0.079(2) 0.0515(19) 0.0553(16) 0.0001(13) 0.0016(14) 0.0049(16)
C19 0.084(2) 0.0552(18) 0.0449(15) 0.0064(13) -0.0039(13) -0.0035(16)
C20 0.0567(17) 0.057(2) 0.0379(14) -0.0019(12) -0.0032(11) 0.0028(14)
C21 0.0508(17) 0.0473(17) 0.0424(14) -0.0035(12) 0.0001(11) 0.0002(13)
C22 0.079(2) 0.061(2) 0.0478(15) -0.0037(14) -0.0073(13) -0.0049(17)
C23 0.105(3) 0.062(2) 0.0665(19) -0.0152(16) -0.0090(16) -0.010(2)
C24 0.107(3) 0.048(2) 0.083(2) -0.0035(17) -0.0078(18) -0.0005(18)
C25 0.098(2) 0.051(2) 0.0655(18) 0.0100(15) -0.0066(16) 0.0064(18)
C26 0.071(2) 0.0476(18) 0.0473(16) -0.0018(13) -0.0062(13) 0.0042(15)
N1 0.0510(14) 0.0467(14) 0.0431(11) 0.0002(10) -0.0030(9) 0.0009(11)
N1S 0.145(4) 0.223(6) 0.213(5) 0.070(5) 0.015(4) -0.014(4)
N2 0.0623(15) 0.0481(14) 0.0407(12) -0.0052(10) -0.0060(9) 0.0081(12)
N3 0.0559(14) 0.0481(15) 0.0459(12) 0.0008(10) -0.0033(10) 0.0023(11)
N4 0.0577(14) 0.0413(14) 0.0468(12) -0.0005(10) -0.0017(9) -0.0001(11)
N5 0.0665(15) 0.0432(14) 0.0411(12) 0.0021(9) -0.0071(10) -0.0030(11)
N6 0.0613(15) 0.0425(14) 0.0433(12) -0.0018(10) -0.0011(9) 0.0023(11)
O1 0.1129(18) 0.0760(16) 0.0472(10) -0.0090(9) -0.0146(10) 0.0275(13)
O2 0.1284(18) 0.0622(14) 0.0489(11) 0.0013(9) -0.0243(11) -0.0041(14)

loop_
_atom_type_symbol
_atom_type_description
_atom_type_scat_dispersion_real
_atom_type_scat_dispersion_imag
_atom_type_scat_source
C C 0.0033 0.0016 'International Tables Vol C Tables 4.2.6.8 and 6.1.1.4'
H H 0.0000 0.0000 'International Tables Vol C Tables 4.2.6.8 and 6.1.1.4'
N N 0.0061 0.0033 'International Tables Vol C Tables 4.2.6.8 and 6.1.1.4'
O O 0.0106 0.0060 'International Tables Vol C Tables 4.2.6.8 and 6.1.1.4'

loop_
_geom_angle_atom_site_label_1
_geom_angle_atom_site_label_2
_geom_angle_atom_site_label_3
_geom_angle
O1 C1 C2 118.2(2)
O1 C1 C6 121.0(2)
C2 C1 C6 120.8(2)
N1S C1S C2S 176.0(7)
C1 C2 C3 119.9(3)
C1 C2 H2 120.1
C3 C2 H2 120.1
C1S C2S H2S1 109.5
C1S C2S H2S2 109.5
H2S1 C2S H2S2 109.5
C1S C2S H2S3 109.5
H2S1 C2S H2S3 109.5
H2S2 C2S H2S3 109.5
C4 C3 C2 120.3(3)
C4 C3 H3 119.9
C2 C3 H3 119.9
C5 C4 C3 119.8(3)
C5 C4 H4 120.1
C3 C4 H4 120.1
C4 C5 C6 121.8(3)
C4 C5 H5 119.1
C6 C5 H5 119.1
C5 C6 C1 117.4(2)
C5 C6 C7 119.6(2)
C1 C6 C7 123.0(2)
N1 C7 C6 120.3(2)
N1 C7 H7 119.9
C6 C7 H7 119.9
N2 C8 H8A 109.5
N2 C8 H8B 109.5
H8A C8 H8B 109.5
N2 C8 H8C 109.5
H8A C8 H8C 109.5
H8B C8 H8C 109.5
N3 C9 N2 115.5(2)
N3 C9 C10 122.4(2)
N2 C9 C10 122.1(2)
C11 C10 C9 116.3(2)
C11 C10 H10 121.8
C9 C10 H10 121.8
N4 C11 C10 122.6(2)
N4 C11 N5 115.7(2)
C10 C11 N5 121.6(2)
N3 C12 N4 126.3(2)
N3 C12 C13 116.4(2)
N4 C12 C13 117.2(2)
C18 C13 C14 118.1(3)
C18 C13 C12 121.2(2)
C14 C13 C12 120.8(2)
C15 C14 C13 121.1(3)
C15 C14 H14 119.4
C13 C14 H14 119.4
C14 C15 C16 120.1(3)
C14 C15 H15 119.9
C16 C15 H15 119.9
C17 C16 C15 119.7(3)
C17 C16 H16 120.1
C15 C16 H16 120.1
C16 C17 C18 120.3(3)
C16 C17 H17 119.9
C18 C17 H17 119.9
C17 C18 C13 120.6(3)
C17 C18 H18 119.7
C13 C18 H18 119.7
N5 C19 H19A 109.5
N5 C19 H19B 109.5
H19A C19 H19B 109.5
N5 C19 H19C 109.5
H19A C19 H19C 109.5
H19B C19 H19C 109.5
N6 C20 C21 120.5(2)
N6 C20 H20 119.7
C21 C20 H20 119.7
C22 C21 C26 118.0(3)
C22 C21 C20 119.4(2)
C26 C21 C20 122.6(2)
C23 C22 C21 121.5(3)
C23 C22 H22 119.3
C21 C22 H22 119.3
C22 C23 C24 119.7(3)
C22 C23 H23 120.2
C24 C23 H23 120.2
C23 C24 C25 120.3(3)
C23 C24 H24 119.9
C25 C24 H24 119.9
C26 C25 C24 120.2(3)
C26 C25 H25 119.9
C24 C25 H25 119.9
O2 C26 C25 118.2(2)
O2 C26 C21 121.5(2)
C25 C26 C21 120.3(2)
C7 N1 N2 120.75(19)
N1 N2 C9 115.91(18)
N1 N2 C8 122.02(18)
C9 N2 C8 121.8(2)
C9 N3 C12 116.3(2)
C11 N4 C12 115.9(2)
N6 N5 C11 116.01(18)
N6 N5 C19 121.27(19)
C11 N5 C19 122.7(2)
C20 N6 N5 120.53(19)
C1 O1 H1 109.5
C26 O2 H2A 109.5

loop_
_geom_bond_atom_site_label_1
_geom_bond_atom_site_label_2
_geom_bond_distance
C1 O1 1.365(3)
C1 C2 1.379(4)
C1 C6 1.400(3)
C1S N1S 1.127(5)
C1S C2S 1.418(6)
C2 C3 1.381(4)
C2 H2 0.9300
C2S H2S1 0.9600
C2S H2S2 0.9600
C2S H2S3 0.9600
C3 C4 1.373(4)
C3 H3 0.9300
C4 C5 1.369(4)
C4 H4 0.9300
C5 C6 1.394(3)
C5 H5 0.9300
C6 C7 1.447(3)
C7 N1 1.289(3)
C7 H7 0.9300
C8 N2 1.456(3)
C8 H8A 0.9600
C8 H8B 0.9600
C8 H8C 0.9600
C9 N3 1.335(3)
C9 N2 1.384(3)
C9 C10 1.388(3)
C10 C11 1.387(3)
C10 H10 0.9300
C11 N4 1.336(3)
C11 N5 1.388(3)
C12 N3 1.337(3)
C12 N4 1.340(3)
C12 C13 1.481(3)
C13 C18 1.384(3)
C13 C14 1.388(3)
C14 C15 1.371(3)
C14 H14 0.9300
C15 C16 1.373(4)
C15 H15 0.9300
C16 C17 1.370(4)
C16 H16 0.9300
C17 C18 1.382(4)
C17 H17 0.9300
C18 H18 0.9300
C19 N5 1.452(3)
C19 H19A 0.9600
C19 H19B 0.9600
C19 H19C 0.9600
C20 N6 1.290(3)
C20 C21 1.456(3)
C20 H20 0.9300
C21 C22 1.394(3)
C21 C26 1.398(3)
C22 C23 1.366(4)
C22 H22 0.9300
C23 C24 1.377(4)
C23 H23 0.9300
C24 C25 1.380(4)
C24 H24 0.9300
C25 C26 1.376(4)
C25 H25 0.9300
C26 O2 1.357(3)
N1 N2 1.362(2)
N5 N6 1.363(3)
O1 H1 0.8200
O2 H2A 0.8200
